data_4329713
loop_
_publ_author_name
'Volodymyr Smetana'
'Gordon J. Miller'
'John D. Corbett'

_publ_section_title
;
 Three Alkali-Metal-Gold-Gallium Systems. Ternary Tunnel Structures and
 Some Problems with Poorly Ordered Cations
;
_journal_name_full 'Inorganic Chemistry'
_journal_page_first 7711
_journal_page_last 7721
_journal_paper_doi 10.1021/ic300740u
_journal_volume 51
_journal_year 2012
_chemical_formula_sum 'Au3 Ga2 Rb'
_chemical_formula_weight 815.81
_space_group_IT_number 62
_symmetry_cell_setting orthorhombic
_symmetry_space_group_name_Hall '-P 2ac 2n'
_symmetry_space_group_name_H-M 'P n m a'
_atom_sites_solution_primary direct
_atom_sites_solution_secondary difmap
_audit_creation_method SHELXL-97
_audit_update_record
;
2011-07-07 # Formatted by publCIF
;
_cell_angle_alpha 90.00
_cell_angle_beta 90.00
_cell_angle_gamma 90.00
_cell_formula_units_Z 4
_cell_length_a 13.384(3)
_cell_length_b 5.5770(11)
_cell_length_c 7.0170(14)
_cell_measurement_reflns_used 2595
_cell_measurement_temperature 293(2)
_cell_measurement_theta_max 26.35
_cell_measurement_theta_min 10.30
_cell_volume 523.77(19)
_computing_structure_refinement 'SHELXL-97 (Sheldrick, 2008)'
_diffrn_ambient_temperature 293(2)
_diffrn_measured_fraction_theta_full 0.955
_diffrn_measured_fraction_theta_max 0.955
_diffrn_measurement_device_type 'Bruker CCD'
_diffrn_measurement_method 'w scan'
_diffrn_radiation_monochromator graphite
_diffrn_radiation_source 'fine-focus sealed tube'
_diffrn_radiation_type MoK\a
_diffrn_radiation_wavelength 0.71073
_diffrn_reflns_av_R_equivalents 0.0786
_diffrn_reflns_av_sigmaI/netI 0.0584
_diffrn_reflns_limit_h_max 9
_diffrn_reflns_limit_h_min -16
_diffrn_reflns_limit_k_max 6
_diffrn_reflns_limit_k_min -6
_diffrn_reflns_limit_l_max 8
_diffrn_reflns_limit_l_min -7
_diffrn_reflns_number 2595
_diffrn_reflns_theta_full 26.35
_diffrn_reflns_theta_max 26.35
_diffrn_reflns_theta_min 10.30
_exptl_absorpt_coefficient_mu 102.947
_exptl_absorpt_correction_T_max 0.001
_exptl_absorpt_correction_T_min 0.000
_exptl_absorpt_correction_type empirical
_exptl_crystal_colour silver
_exptl_crystal_density_diffrn 10.346
_exptl_crystal_description 'irregular fragment'
_exptl_crystal_F_000 1344
_exptl_crystal_size_max 0.1
_exptl_crystal_size_mid 0.09
_exptl_crystal_size_min 0.07
_refine_diff_density_max 4.054
_refine_diff_density_min -3.125
_refine_diff_density_rms 0.750
_refine_ls_extinction_method none
_refine_ls_goodness_of_fit_ref 1.149
_refine_ls_matrix_type full
_refine_ls_number_parameters 34
_refine_ls_number_reflns 545
_refine_ls_number_restraints 0
_refine_ls_restrained_S_all 1.149
_refine_ls_R_factor_all 0.0513
_refine_ls_R_factor_gt 0.0384
_refine_ls_shift/su_max 0.000
_refine_ls_shift/su_mean 0.000
_refine_ls_structure_factor_coef Fsqd
_refine_ls_weighting_details 'calc w=1/[\s^2^(Fo^2^)+(0.0216P)^2^+0.0000P] where P=(Fo^2^+2Fc^2^)/3'
_refine_ls_weighting_scheme calc
_refine_ls_wR_factor_gt 0.0734
_refine_ls_wR_factor_ref 0.0785
_reflns_number_gt 444
_reflns_number_total 545
_reflns_threshold_expression >2\s(I)
_cod_data_source_file ic300740u_si_002_4.cif
_cod_data_source_block RbAu3Ga2
_cod_original_cell_volume 523.77(18)
_cod_database_code 4329713

loop_
_symmetry_equiv_pos_as_xyz
'x, y, z'
'-x+1/2, -y, z+1/2'
'-x, y+1/2, -z'
'x+1/2, -y+1/2, -z+1/2'
'-x, -y, -z'
'x-1/2, y, -z-1/2'
'x, -y-1/2, z'
'-x-1/2, y-1/2, z-1/2'

loop_
_atom_site_label
_atom_site_type_symbol
_atom_site_fract_x
_atom_site_fract_y
_atom_site_fract_z
_atom_site_U_iso_or_equiv
_atom_site_adp_type
_atom_site_occupancy
_atom_site_symmetry_multiplicity
_atom_site_calc_flag
_atom_site_refinement_flags
Au1 Au 0.28395(8) 0.2500 0.39109(12) 0.0076(3) Uani 1 2 d S
Au2 Au 0.28849(8) 0.2500 0.80165(12) 0.0090(3) Uani 1 2 d S
Au3 Au 0.49332(8) 0.2500 0.92453(13) 0.0086(3) Uani 1 2 d S
Rb4 Rb 0.5720(2) 0.2500 0.4017(3) 0.0139(6) Uani 1 2 d S
Ga5 Ga 0.15331(15) -0.0017(3) 0.6053(2) 0.0067(4) Uani 1 1 d .

loop_
_atom_site_aniso_label
_atom_site_aniso_U_11
_atom_site_aniso_U_22
_atom_site_aniso_U_33
_atom_site_aniso_U_23
_atom_site_aniso_U_13
_atom_site_aniso_U_12
Au1 0.0045(6) 0.0113(4) 0.0068(5) 0.000 0.0017(4) 0.000
Au2 0.0041(6) 0.0145(5) 0.0083(5) 0.000 -0.0032(4) 0.000
Au3 0.0032(5) 0.0113(5) 0.0141(5) 0.000 0.0014(4) 0.000
Rb4 0.0059(14) 0.0212(11) 0.0145(12) 0.000 -0.0014(10) 0.000
Ga5 0.0025(11) 0.0077(8) 0.0098(9) 0.0009(6) -0.0016(8) 0.0005(8)

loop_
_atom_type_symbol
_atom_type_description
_atom_type_scat_dispersion_real
_atom_type_scat_dispersion_imag
_atom_type_scat_source
Ga Ga 0.2307 1.6083 'International Tables Vol C Tables 4.2.6.8 and 6.1.1.4'
Rb Rb -0.9393 2.9676 'International Tables Vol C Tables 4.2.6.8 and 6.1.1.4'
Au Au -2.0133 8.8022 'International Tables Vol C Tables 4.2.6.8 and 6.1.1.4'

loop_
_geom_angle_atom_site_label_1
_geom_angle_atom_site_label_2
_geom_angle_atom_site_label_3
_geom_angle
_geom_angle_site_symmetry_1
_geom_angle_site_symmetry_3
Ga5 Au1 Ga5 65.00(8) 2_554 8_665
Ga5 Au1 Ga5 111.40(4) 2_554 .
Ga5 Au1 Ga5 157.46(6) 8_665 .
Ga5 Au1 Ga5 157.46(6) 2_554 7_565
Ga5 Au1 Ga5 111.40(4) 8_665 7_565
Ga5 Au1 Ga5 62.66(8) . 7_565
Ga5 Au1 Au2 140.43(5) 2_554 .
Ga5 Au1 Au2 140.43(5) 8_665 .
Ga5 Au1 Au2 57.10(4) . .
Ga5 Au1 Au2 57.10(4) 7_565 .
Ga5 Au1 Au2 56.39(4) 2_554 2_554
Ga5 Au1 Au2 116.06(5) 8_665 2_554
Ga5 Au1 Au2 55.07(4) . 2_554
Ga5 Au1 Au2 112.84(6) 7_565 2_554
Au2 Au1 Au2 102.40(2) . 2_554
Ga5 Au1 Au2 116.06(5) 2_554 2_564
Ga5 Au1 Au2 56.39(4) 8_665 2_564
Ga5 Au1 Au2 112.84(6) . 2_564
Ga5 Au1 Au2 55.07(4) 7_565 2_564
Au2 Au1 Au2 102.40(2) . 2_564
Au2 Au1 Au2 135.00(5) 2_554 2_564
Ga5 Au1 Rb4 78.91(6) 2_554 6_556
Ga5 Au1 Rb4 78.91(6) 8_665 6_556
Ga5 Au1 Rb4 78.58(6) . 6_556
Ga5 Au1 Rb4 78.58(6) 7_565 6_556
Au2 Au1 Rb4 127.12(6) . 6_556
Au2 Au1 Rb4 67.53(3) 2_554 6_556
Au2 Au1 Rb4 67.53(3) 2_564 6_556
Ga5 Au1 Rb4 122.85(7) 2_554 5_666
Ga5 Au1 Rb4 74.35(5) 8_665 5_666
Ga5 Au1 Rb4 120.80(6) . 5_666
Ga5 Au1 Rb4 74.10(6) 7_565 5_666
Au2 Au1 Rb4 66.10(4) . 5_666
Au2 Au1 Rb4 161.48(5) 2_554 5_666
Au2 Au1 Rb4 63.35(4) 2_564 5_666
Rb4 Au1 Rb4 130.89(3) 6_556 5_666
Ga5 Au1 Rb4 74.35(5) 2_554 5_656
Ga5 Au1 Rb4 122.85(7) 8_665 5_656
Ga5 Au1 Rb4 74.10(6) . 5_656
Ga5 Au1 Rb4 120.80(6) 7_565 5_656
Au2 Au1 Rb4 66.10(4) . 5_656
Au2 Au1 Rb4 63.35(4) 2_554 5_656
Au2 Au1 Rb4 161.48(5) 2_564 5_656
Rb4 Au1 Rb4 130.89(3) 6_556 5_656
Rb4 Au1 Rb4 98.20(7) 5_666 5_656
Ga5 Au1 Rb4 71.90(6) 2_554 .
Ga5 Au1 Rb4 71.90(6) 8_665 .
Ga5 Au1 Rb4 129.56(5) . .
Ga5 Au1 Rb4 129.56(5) 7_565 .
Au2 Au1 Rb4 87.69(5) . .
Au2 Au1 Rb4 108.98(3) 2_554 .
Au2 Au1 Rb4 108.98(3) 2_564 .
Rb4 Au1 Rb4 145.20(4) 6_556 .
Rb4 Au1 Rb4 57.98(5) 5_666 .
Rb4 Au1 Rb4 57.98(5) 5_656 .
Ga5 Au2 Ga5 62.80(7) 8_666 2
Ga5 Au2 Ga5 152.29(6) 8_666 .
Ga5 Au2 Ga5 109.76(4) 2 .
Ga5 Au2 Ga5 109.76(4) 8_666 7_565
Ga5 Au2 Ga5 152.29(6) 2 7_565
Ga5 Au2 Ga5 63.37(8) . 7_565
Ga5 Au2 Au3 58.66(5) 8_666 .
Ga5 Au2 Au3 58.66(5) 2 .
Ga5 Au2 Au3 143.18(5) . .
Ga5 Au2 Au3 143.18(5) 7_565 .
Ga5 Au2 Au1 143.87(4) 8_666 .
Ga5 Au2 Au1 143.87(4) 2 .
Ga5 Au2 Au1 58.02(4) . .
Ga5 Au2 Au1 58.02(4) 7_565 .
Au3 Au2 Au1 108.67(4) . .
Ga5 Au2 Au1 114.13(5) 8_666 2
Ga5 Au2 Au1 56.36(4) 2 2
Ga5 Au2 Au1 53.45(4) . 2
Ga5 Au2 Au1 112.02(6) 7_565 2
Au3 Au2 Au1 104.13(3) . 2
Au1 Au2 Au1 101.60(2) . 2
Ga5 Au2 Au1 56.36(4) 8_666 2_565
Ga5 Au2 Au1 114.13(5) 2 2_565
Ga5 Au2 Au1 112.02(6) . 2_565
Ga5 Au2 Au1 53.45(4) 7_565 2_565
Au3 Au2 Au1 104.13(3) . 2_565
Au1 Au2 Au1 101.60(2) . 2_565
Au1 Au2 Au1 135.00(5) 2 2_565
Ga5 Au2 Rb4 76.72(6) 8_666 6_557
Ga5 Au2 Rb4 76.72(6) 2 6_557
Ga5 Au2 Rb4 75.58(6) . 6_557
Ga5 Au2 Rb4 75.58(6) 7_565 6_557
Au3 Au2 Rb4 126.85(5) . 6_557
Au1 Au2 Rb4 124.48(6) . 6_557
Au1 Au2 Rb4 67.53(3) 2 6_557
Au1 Au2 Rb4 67.53(3) 2_565 6_557
Ga5 Au2 Rb4 76.42(5) 8_666 5_666
Ga5 Au2 Rb4 124.19(7) 2 5_666
Ga5 Au2 Rb4 123.14(6) . 5_666
Ga5 Au2 Rb4 75.13(6) 7_565 5_666
Au3 Au2 Rb4 68.21(5) . 5_666
Au1 Au2 Rb4 67.65(4) . 5_666
Au1 Au2 Rb4 162.23(5) 2 5_666
Au1 Au2 Rb4 62.58(4) 2_565 5_666
Rb4 Au2 Rb4 130.10(4) 6_557 5_666
Ga5 Au2 Rb4 124.19(7) 8_666 5_656
Ga5 Au2 Rb4 76.42(5) 2 5_656
Ga5 Au2 Rb4 75.13(6) . 5_656
Ga5 Au2 Rb4 123.14(6) 7_565 5_656
Au3 Au2 Rb4 68.21(5) . 5_656
Au1 Au2 Rb4 67.65(4) . 5_656
Au1 Au2 Rb4 62.58(4) 2 5_656
Au1 Au2 Rb4 162.23(5) 2_565 5_656
Rb4 Au2 Rb4 130.10(4) 6_557 5_656
Rb4 Au2 Rb4 99.75(7) 5_666 5_656
Ga5 Au3 Ga5 66.24(8) 4_556 6_657
Ga5 Au3 Ga5 156.76(4) 4_556 2
Ga5 Au3 Ga5 111.21(5) 6_657 2
Ga5 Au3 Ga5 111.21(5) 4_556 8_666
Ga5 Au3 Ga5 156.76(4) 6_657 8_666
Ga5 Au3 Ga5 61.31(8) 2 8_666
Ga5 Au3 Au2 140.42(4) 4_556 .
Ga5 Au3 Au2 140.42(4) 6_657 .
Ga5 Au3 Au2 56.70(5) 2 .
Ga5 Au3 Au2 56.70(5) 8_666 .
Ga5 Au3 Au3 57.94(5) 4_556 5_667
Ga5 Au3 Au3 119.26(6) 6_657 5_667
Ga5 Au3 Au3 110.70(6) 2 5_667
Ga5 Au3 Au3 53.27(5) 8_666 5_667
Au2 Au3 Au3 99.41(4) . 5_667
Ga5 Au3 Au3 119.26(6) 4_556 5_657
Ga5 Au3 Au3 57.94(5) 6_657 5_657
Ga5 Au3 Au3 53.27(5) 2 5_657
Ga5 Au3 Au3 110.70(6) 8_666 5_657
Au2 Au3 Au3 99.41(4) . 5_657
Au3 Au3 Au3 137.86(6) 5_667 5_657
Ga5 Au3 Rb4 80.08(6) 4_556 1_556
Ga5 Au3 Rb4 80.08(6) 6_657 1_556
Ga5 Au3 Rb4 76.77(6) 2 1_556
Ga5 Au3 Rb4 76.77(6) 8_666 1_556
Au2 Au3 Rb4 124.91(6) . 1_556
Au3 Au3 Rb4 69.14(3) 5_667 1_556
Au3 Au3 Rb4 69.14(3) 5_657 1_556
Ga5 Au3 Rb4 123.81(6) 4_556 5_656
Ga5 Au3 Rb4 74.66(6) 6_657 5_656
Ga5 Au3 Rb4 74.63(5) 2 5_656
Ga5 Au3 Rb4 120.06(7) 8_666 5_656
Au2 Au3 Rb4 65.82(5) . 5_656
Au3 Au3 Rb4 159.02(5) 5_667 5_656
Au3 Au3 Rb4 62.07(4) 5_657 5_656
Rb4 Au3 Rb4 131.21(3) 1_556 5_656
Ga5 Au3 Rb4 74.66(6) 4_556 5_666
Ga5 Au3 Rb4 123.81(6) 6_657 5_666
Ga5 Au3 Rb4 120.06(7) 2 5_666
Ga5 Au3 Rb4 74.63(5) 8_666 5_666
Au2 Au3 Rb4 65.82(5) . 5_666
Au3 Au3 Rb4 62.07(4) 5_667 5_666
Au3 Au3 Rb4 159.02(5) 5_657 5_666
Rb4 Au3 Rb4 131.21(3) 1_556 5_666
Rb4 Au3 Rb4 97.39(6) 5_656 5_666
Ga5 Au3 Rb4 72.05(5) 4_556 .
Ga5 Au3 Rb4 72.05(5) 6_657 .
Ga5 Au3 Rb4 130.40(5) 2 .
Ga5 Au3 Rb4 130.40(5) 8_666 .
Au2 Au3 Rb4 88.55(5) . .
Au3 Au3 Rb4 108.92(3) 5_667 .
Au3 Au3 Rb4 108.92(3) 5_657 .
Rb4 Au3 Rb4 146.54(9) 1_556 .
Rb4 Au3 Rb4 58.14(5) 5_656 .
Rb4 Au3 Rb4 58.14(5) 5_666 .
Au1 Rb4 Au3 71.55(5) 6_656 1_554
Au1 Rb4 Au2 71.60(6) 6_656 6_657
Au3 Rb4 Au2 143.14(9) 1_554 6_657
Au1 Rb4 Au2 49.89(4) 6_656 5_666
Au3 Rb4 Au2 77.31(4) 1_554 5_666
Au2 Rb4 Au2 79.18(5) 6_657 5_666
Au1 Rb4 Au2 49.89(4) 6_656 5_656
Au3 Rb4 Au2 77.31(4) 1_554 5_656
Au2 Rb4 Au2 79.18(5) 6_657 5_656
Au2 Rb4 Au2 99.75(7) 5_666 5_656
Au1 Rb4 Rb4 130.36(6) 6_656 5_656
Au3 Rb4 Rb4 101.65(9) 1_554 5_656
Au2 Rb4 Rb4 101.98(8) 6_657 5_656
Au2 Rb4 Rb4 178.84(12) 5_666 5_656
Au2 Rb4 Rb4 80.47(4) 5_656 5_656
Au1 Rb4 Rb4 130.36(6) 6_656 5_666
Au3 Rb4 Rb4 101.65(9) 1_554 5_666
Au2 Rb4 Rb4 101.98(8) 6_657 5_666
Au2 Rb4 Rb4 80.47(4) 5_666 5_666
Au2 Rb4 Rb4 178.84(12) 5_656 5_666
Rb4 Rb4 Rb4 99.29(13) 5_656 5_666
Au1 Rb4 Au1 78.92(5) 6_656 5_666
Au3 Rb4 Au1 122.20(4) 1_554 5_666
Au2 Rb4 Au1 49.12(3) 6_657 5_666
Au2 Rb4 Au1 46.25(3) 5_666 5_666
Au2 Rb4 Au1 117.68(8) 5_656 5_666
Rb4 Rb4 Au1 134.63(10) 5_656 5_666
Rb4 Rb4 Au1 63.29(5) 5_666 5_666
Au1 Rb4 Au1 78.92(5) 6_656 5_656
Au3 Rb4 Au1 122.20(4) 1_554 5_656
Au2 Rb4 Au1 49.12(3) 6_657 5_656
Au2 Rb4 Au1 117.68(8) 5_666 5_656
Au2 Rb4 Au1 46.25(3) 5_656 5_656
Rb4 Rb4 Au1 63.29(5) 5_656 5_656
Rb4 Rb4 Au1 134.63(10) 5_666 5_656
Au1 Rb4 Au1 98.20(7) 5_666 5_656
Au1 Rb4 Au3 80.15(5) 6_656 5_656
Au3 Rb4 Au3 48.79(3) 1_554 5_656
Au2 Rb4 Au3 123.43(5) 6_657 5_656
Au2 Rb4 Au3 116.98(7) 5_666 5_656
Au2 Rb4 Au3 45.96(3) 5_656 5_656
Rb4 Rb4 Au3 62.37(4) 5_656 5_656
Rb4 Rb4 Au3 132.93(12) 5_666 5_656
Au1 Rb4 Au3 159.06(8) 5_666 5_656
Au1 Rb4 Au3 78.36(2) 5_656 5_656
Au1 Rb4 Au3 80.15(5) 6_656 5_666
Au3 Rb4 Au3 48.79(3) 1_554 5_666
Au2 Rb4 Au3 123.43(5) 6_657 5_666
Au2 Rb4 Au3 45.96(3) 5_666 5_666
Au2 Rb4 Au3 116.98(7) 5_656 5_666
Rb4 Rb4 Au3 132.93(12) 5_656 5_666
Rb4 Rb4 Au3 62.37(4) 5_666 5_666
Au1 Rb4 Au3 78.36(2) 5_666 5_666
Au1 Rb4 Au3 159.06(8) 5_656 5_666
Au3 Rb4 Au3 97.39(6) 5_656 5_666
Au1 Rb4 Au3 141.92(8) 6_656 .
Au3 Rb4 Au3 146.54(9) 1_554 .
Au2 Rb4 Au3 70.32(5) 6_657 .
Au2 Rb4 Au3 121.15(4) 5_666 .
Au2 Rb4 Au3 121.15(4) 5_656 .
Rb4 Rb4 Au3 59.49(6) 5_656 .
Rb4 Rb4 Au3 59.49(6) 5_666 .
Au1 Rb4 Au3 76.42(4) 5_666 .
Au1 Rb4 Au3 76.42(4) 5_656 .
Au3 Rb4 Au3 121.86(5) 5_656 .
Au3 Rb4 Au3 121.86(5) 5_666 .
Au3 Ga5 Au1 128.94(8) 6_557 2
Au3 Ga5 Au2 117.62(7) 6_557 2_554
Au1 Ga5 Au2 104.37(6) 2 2_554
Au3 Ga5 Au2 108.63(6) 6_557 .
Au1 Ga5 Au2 70.16(5) 2 .
Au2 Ga5 Au2 119.24(8) 2_554 .
Au3 Ga5 Au1 102.15(6) 6_557 .
Au1 Ga5 Au1 120.10(8) 2 .
Au2 Ga5 Au1 68.57(5) 2_554 .
Au2 Ga5 Au1 64.88(5) . .
Au3 Ga5 Au3 68.79(5) 6_557 2_554
Au1 Ga5 Au3 108.95(6) 2 2_554
Au2 Ga5 Au3 64.64(5) 2_554 2_554
Au2 Ga5 Au3 176.09(9) . 2_554
Au1 Ga5 Au3 118.22(7) . 2_554
Au3 Ga5 Ga5 123.12(4) 6_557 7
Au1 Ga5 Ga5 57.50(4) 2 7
Au2 Ga5 Ga5 58.60(4) 2_554 7
Au2 Ga5 Ga5 121.68(4) . 7
Au1 Ga5 Ga5 121.33(4) . 7
Au3 Ga5 Ga5 59.35(4) 2_554 7
Au3 Ga5 Ga5 56.88(4) 6_557 7_565
Au1 Ga5 Ga5 122.50(4) 2 7_565
Au2 Ga5 Ga5 121.40(4) 2_554 7_565
Au2 Ga5 Ga5 58.32(4) . 7_565
Au1 Ga5 Ga5 58.67(4) . 7_565
Au3 Ga5 Ga5 120.65(4) 2_554 7_565
Ga5 Ga5 Ga5 180.00(8) 7 7_565
Au3 Ga5 Rb4 69.02(6) 6_557 6_557
Au1 Ga5 Rb4 65.99(5) 2 6_557
Au2 Ga5 Rb4 169.49(6) 2_554 6_557
Au2 Ga5 Rb4 62.70(5) . 6_557
Au1 Ga5 Rb4 119.28(6) . 6_557
Au3 Ga5 Rb4 113.41(7) 2_554 6_557
Ga5 Ga5 Rb4 111.16(3) 7 6_557
Ga5 Ga5 Rb4 68.84(3) 7_565 6_557
Au3 Ga5 Rb4 66.09(5) 6_557 2
Au1 Ga5 Rb4 69.37(6) 2 2
Au2 Ga5 Rb4 117.84(6) 2_554 2
Au2 Ga5 Rb4 115.68(7) . 2
Au1 Ga5 Rb4 168.06(7) . 2
Au3 Ga5 Rb4 60.75(6) 2_554 2
Ga5 Ga5 Rb4 69.29(3) 7 2
Ga5 Ga5 Rb4 110.71(3) 7_565 2
Rb4 Ga5 Rb4 55.92(5) 6_557 2
Au3 Ga5 Rb4 166.30(7) 6_557 5_656
Au1 Ga5 Rb4 61.02(5) 2 5_656
Au2 Ga5 Rb4 62.10(5) 2_554 5_656
Au2 Ga5 Rb4 63.77(5) . 5_656
Au1 Ga5 Rb4 64.55(5) . 5_656
Au3 Ga5 Rb4 119.37(6) 2_554 5_656
Ga5 Ga5 Rb4 69.36(3) 7 5_656
Ga5 Ga5 Rb4 110.64(3) 7_565 5_656
Rb4 Ga5 Rb4 113.60(7) 6_557 5_656
Rb4 Ga5 Rb4 127.05(5) 2 5_656
Au3 Ga5 Rb4 60.39(5) 6_557 6_556
Au1 Ga5 Rb4 167.12(6) 2 6_556
Au2 Ga5 Rb4 63.06(4) 2_554 6_556
Au2 Ga5 Rb4 117.47(6) . 6_556
Au1 Ga5 Rb4 59.71(5) . 6_556
Au3 Ga5 Rb4 64.17(5) 2_554 6_556
Ga5 Ga5 Rb4 110.67(3) 7 6_556
Ga5 Ga5 Rb4 69.33(3) 7_565 6_556
Rb4 Ga5 Rb4 126.29(6) 6_557 6_556
Rb4 Ga5 Rb4 112.90(6) 2 6_556
Rb4 Ga5 Rb4 111.68(7) 5_656 6_556

loop_
_geom_bond_atom_site_label_1
_geom_bond_atom_site_label_2
_geom_bond_distance
_geom_bond_site_symmetry_2
Au1 Ga5 2.5776(18) 2_554
Au1 Ga5 2.5776(18) 8_665
Au1 Ga5 2.699(2) .
Au1 Ga5 2.699(2) 7_565
Au1 Au2 2.8816(13) .
Au1 Au2 3.0182(8) 2_554
Au1 Au2 3.0182(8) 2_564
Au1 Rb4 3.503(3) 6_556
Au1 Rb4 3.6891(19) 5_666
Au1 Rb4 3.6891(19) 5_656
Au1 Rb4 3.856(3) .
Au2 Ga5 2.6581(19) 8_666
Au2 Ga5 2.6581(19) 2
Au2 Ga5 2.672(2) .
Au2 Ga5 2.672(2) 7_565
Au2 Au3 2.8738(16) .
Au2 Au1 3.0182(8) 2
Au2 Au1 3.0182(8) 2_565
Au2 Rb4 3.568(3) 6_557
Au2 Rb4 3.6468(19) 5_666
Au2 Rb4 3.6468(19) 5_656
Au3 Ga5 2.569(2) 4_556
Au3 Ga5 2.569(2) 6_657
Au3 Ga5 2.716(2) 2
Au3 Ga5 2.716(2) 8_666
Au3 Au3 2.9883(8) 5_667
Au3 Au3 2.9883(8) 5_657
Au3 Rb4 3.510(3) 1_556
Au3 Rb4 3.7119(18) 5_656
Au3 Rb4 3.7119(18) 5_666
Au3 Rb4 3.817(3) .
Rb4 Au1 3.503(3) 6_656
Rb4 Au3 3.510(3) 1_554
Rb4 Au2 3.568(3) 6_657
Rb4 Au2 3.6468(19) 5_666
Rb4 Au2 3.6468(19) 5_656
Rb4 Rb4 3.659(4) 5_656
Rb4 Rb4 3.659(4) 5_666
Rb4 Au1 3.6891(19) 5_666
Rb4 Au1 3.6891(19) 5_656
Rb4 Au3 3.7119(17) 5_656
Rb4 Au3 3.7119(17) 5_666
Ga5 Au3 2.569(2) 6_557
Ga5 Au1 2.5776(18) 2
Ga5 Au2 2.6581(19) 2_554
Ga5 Au3 2.716(2) 2_554
Ga5 Ga5 2.770(3) 7
Ga5 Ga5 2.807(3) 7_565
Ga5 Rb4 3.889(3) 6_557
Ga5 Rb4 3.916(3) 2
Ga5 Rb4 3.929(3) 5_656
Ga5 Rb4 3.976(3) 6_556
